data_7033200
loop_
_publ_author_name
'Fohlmeister, Lea'
'Vignesh, Kuduva R.'
'Winter, Florian'
'Moubaraki, Boujemaa'
'Rajaraman, Gopalan'
'P\"ottgen, Rainer'
'Murray, Keith S.'
'Jones, Cameron'

_publ_section_title
;
 Neutral diiron(III) complexes with Fe&#x2082;(\m-E)&#x2082; (E = O, S,
 Se) core structures: reactivity of an iron(I) dimer towards chalcogens.
;
_journal_issue 4
_journal_name_full 'Dalton transactions (Cambridge, England : 2003)'
_journal_page_first 1700
_journal_page_last 1708
_journal_paper_doi 10.1039/c4dt03081h
_journal_volume 44
_journal_year 2015
_chemical_formula_sum 'C64 H96 Fe2 N6 O2'
_chemical_formula_weight 1093.17
_chemical_name_systematic
; 
 ? 
;
_space_group_IT_number 2
_symmetry_cell_setting triclinic
_symmetry_space_group_name_Hall '-P 1'
_symmetry_space_group_name_H-M 'P -1'
_atom_sites_solution_hydrogens geom
_atom_sites_solution_primary direct
_atom_sites_solution_secondary difmap
_audit_creation_method SHELXL-97
_cell_angle_alpha 93.14(3)
_cell_angle_beta 108.64(3)
_cell_angle_gamma 114.81(3)
_cell_formula_units_Z 1
_cell_length_a 10.825(2)
_cell_length_b 11.204(2)
_cell_length_c 15.079(3)
_cell_measurement_temperature 100(2)
_cell_volume 1534.6(8)
_computing_cell_refinement 'XDS (Kabsch, 1993)'
_computing_data_collection 'Blu-Ice (McPhillips, 2002)'
_computing_data_reduction 'XDS (Kabsch, 1993)'
_computing_molecular_graphics X-Seed
_computing_publication_material CifTAB
_computing_structure_refinement 'SHELXL-97 (Sheldrick, 1997)'
_computing_structure_solution 'SHELXS-97 (Sheldrick, 1990)'
_diffrn_ambient_temperature 100(2)
_diffrn_detector_area_resol_mean 10
_diffrn_measured_fraction_theta_full 0.934
_diffrn_measured_fraction_theta_max 0.934
_diffrn_measurement_device_type 'ADSC Quantum 210r'
_diffrn_measurement_method 'Phi scan'
_diffrn_radiation_source 'Australian Synchrotron'
_diffrn_radiation_type Synchrotron
_diffrn_radiation_wavelength 0.71070
_diffrn_reflns_av_R_equivalents 0.0357
_diffrn_reflns_av_sigmaI/netI 0.0370
_diffrn_reflns_limit_h_max 12
_diffrn_reflns_limit_h_min -12
_diffrn_reflns_limit_k_max 13
_diffrn_reflns_limit_k_min -13
_diffrn_reflns_limit_l_max 18
_diffrn_reflns_limit_l_min -18
_diffrn_reflns_number 15092
_diffrn_reflns_theta_full 25.20
_diffrn_reflns_theta_max 25.20
_diffrn_reflns_theta_min 2.16
_exptl_absorpt_coefficient_mu 0.519
_exptl_absorpt_correction_T_max 0.9897
_exptl_absorpt_correction_T_min 0.9745
_exptl_absorpt_correction_type multi-scan
_exptl_absorpt_process_details XDS
_exptl_crystal_colour orange-brown
_exptl_crystal_density_diffrn 1.183
_exptl_crystal_density_method 'not measured'
_exptl_crystal_description block
_exptl_crystal_F_000 590
_exptl_crystal_size_max 0.05
_exptl_crystal_size_mid 0.04
_exptl_crystal_size_min 0.02
_refine_diff_density_max 0.554
_refine_diff_density_min -0.384
_refine_diff_density_rms 0.054
_refine_ls_extinction_method none
_refine_ls_goodness_of_fit_ref 1.066
_refine_ls_hydrogen_treatment constr
_refine_ls_matrix_type full
_refine_ls_number_parameters 354
_refine_ls_number_reflns 5169
_refine_ls_number_restraints 2
_refine_ls_restrained_S_all 1.066
_refine_ls_R_factor_all 0.0480
_refine_ls_R_factor_gt 0.0393
_refine_ls_shift/su_max 0.001
_refine_ls_shift/su_mean 0.000
_refine_ls_structure_factor_coef Fsqd
_refine_ls_weighting_details 'calc w=1/[\s^2^(Fo^2^)+(0.0343P)^2^+1.6552P] where P=(Fo^2^+2Fc^2^)/3'
_refine_ls_weighting_scheme calc
_refine_ls_wR_factor_gt 0.0946
_refine_ls_wR_factor_ref 0.0985
_reflns_number_gt 4439
_reflns_number_total 5169
_reflns_threshold_expression >2sigma(I)
_cod_data_source_file c4dt03081h2.cif
_cod_data_source_block compound3
_cod_depositor_comments 'Adding full bibliography for 7033200--7033202.cif.'
_cod_original_cell_volume 1534.7(5)
_cod_original_sg_symbol_H-M P-1
_cod_database_code 7033200

loop_
_symmetry_equiv_pos_as_xyz
'x, y, z'
'-x, -y, -z'

loop_
_atom_site_label
_atom_site_type_symbol
_atom_site_fract_x
_atom_site_fract_y
_atom_site_fract_z
_atom_site_U_iso_or_equiv
_atom_site_adp_type
_atom_site_occupancy
_atom_site_symmetry_multiplicity
_atom_site_calc_flag
_atom_site_refinement_flags
_atom_site_disorder_group
Fe1 Fe 0.51773(4) 0.56628(3) 0.57548(2) 0.01552(11) Uani 1 1 d D .
O1 O 0.38421(19) 0.51219(17) 0.45699(11) 0.0213(5) Uani 0.936(5) 1 d P 1
N1 N 0.4489(2) 0.66769(18) 0.64182(13) 0.0166(4) Uani 1 1 d . .
C1 C 0.5643(2) 0.7015(2) 0.72496(16) 0.0173(5) Uani 1 1 d . .
N2 N 0.6434(2) 0.64217(18) 0.71207(13) 0.0172(4) Uani 1 1 d . .
C2 C 0.5400(3) 0.8859(2) 0.80226(17) 0.0209(5) Uani 1 1 d . .
H2 H 0.4751 0.8708 0.7340 0.025 Uiso 1 1 calc R .
N3 N 0.5941(2) 0.78371(18) 0.80735(13) 0.0168(4) Uani 1 1 d . .
C3 C 0.4462(3) 0.8648(3) 0.86258(19) 0.0293(6) Uani 1 1 d . .
H3A H 0.3533 0.7802 0.8316 0.035 Uiso 1 1 calc R .
H3B H 0.4213 0.9401 0.8655 0.035 Uiso 1 1 calc R .
C4 C 0.5264(3) 0.8575(3) 0.96509(19) 0.0302(6) Uani 1 1 d . .
H4A H 0.4611 0.8396 1.0014 0.036 Uiso 1 1 calc R .
H4B H 0.6151 0.9448 0.9985 0.036 Uiso 1 1 calc R .
C5 C 0.5714(3) 0.7439(2) 0.96146(17) 0.0256(5) Uani 1 1 d . .
H5A H 0.6259 0.7420 1.0276 0.031 Uiso 1 1 calc R .
H5B H 0.4818 0.6561 0.9330 0.031 Uiso 1 1 calc R .
C6 C 0.6675(3) 0.7632(2) 0.90256(15) 0.0200(5) Uani 1 1 d . .
H6 H 0.6712 0.6763 0.8906 0.024 Uiso 1 1 calc R .
C7 C 0.6665(3) 1.0298(2) 0.83065(19) 0.0276(6) Uani 1 1 d . .
H7A H 0.7284 1.0499 0.8987 0.041 Uiso 1 1 calc R .
H7B H 0.6263 1.0938 0.8197 0.041 Uiso 1 1 calc R .
H7C H 0.7256 1.0375 0.7917 0.041 Uiso 1 1 calc R .
C8 C 0.8255(3) 0.8711(3) 0.95889(18) 0.0318(6) Uani 1 1 d . .
H8A H 0.8787 0.8946 0.9155 0.048 Uiso 1 1 calc R .
H8B H 0.8742 0.8363 1.0096 0.048 Uiso 1 1 calc R .
H8C H 0.8252 0.9514 0.9877 0.048 Uiso 1 1 calc R .
C9 C 0.3063(2) 0.6479(2) 0.63405(15) 0.0175(5) Uani 1 1 d . .
C10 C 0.2463(3) 0.7246(2) 0.58231(16) 0.0195(5) Uani 1 1 d . .
C11 C 0.1035(3) 0.6986(2) 0.56971(17) 0.0236(5) Uani 1 1 d . .
H11 H 0.0618 0.7486 0.5336 0.028 Uiso 1 1 calc R .
C12 C 0.0208(3) 0.6014(2) 0.60849(18) 0.0260(5) Uani 1 1 d . .
H12 H -0.0765 0.5848 0.5993 0.031 Uiso 1 1 calc R .
C13 C 0.0823(3) 0.5290(2) 0.66090(17) 0.0239(5) Uani 1 1 d . .
H13 H 0.0264 0.4638 0.6888 0.029 Uiso 1 1 calc R .
C14 C 0.2227(3) 0.5481(2) 0.67408(16) 0.0202(5) Uani 1 1 d . .
C15 C 0.3338(3) 0.8368(2) 0.54123(17) 0.0236(5) Uani 1 1 d . .
H15 H 0.4364 0.8483 0.5633 0.028 Uiso 1 1 calc R .
C16 C 0.2673(3) 0.7966(3) 0.43174(19) 0.0362(6) Uani 1 1 d . .
H16A H 0.2661 0.7116 0.4107 0.054 Uiso 1 1 calc R .
H16B H 0.3265 0.8672 0.4058 0.054 Uiso 1 1 calc R .
H16C H 0.1666 0.7850 0.4086 0.054 Uiso 1 1 calc R .
C17 C 0.3410(3) 0.9716(3) 0.5763(2) 0.0360(6) Uani 1 1 d . .
H17A H 0.2412 0.9619 0.5567 0.054 Uiso 1 1 calc R .
H17B H 0.3976 1.0408 0.5481 0.054 Uiso 1 1 calc R .
H17C H 0.3889 0.9982 0.6464 0.054 Uiso 1 1 calc R .
C18 C 0.2807(3) 0.4588(2) 0.72643(17) 0.0231(5) Uani 1 1 d . .
H18 H 0.3901 0.5122 0.7572 0.028 Uiso 1 1 calc R .
C19 C 0.2454(3) 0.3348(3) 0.6560(2) 0.0319(6) Uani 1 1 d . .
H19A H 0.1385 0.2799 0.6249 0.048 Uiso 1 1 calc R .
H19B H 0.2883 0.2814 0.6907 0.048 Uiso 1 1 calc R .
H19C H 0.2866 0.3636 0.6071 0.048 Uiso 1 1 calc R .
C20 C 0.2229(3) 0.4155(3) 0.80607(19) 0.0327(6) Uani 1 1 d . .
H20A H 0.2326 0.4942 0.8451 0.049 Uiso 1 1 calc R .
H20B H 0.2800 0.3766 0.8467 0.049 Uiso 1 1 calc R .
H20C H 0.1192 0.3482 0.7772 0.049 Uiso 1 1 calc R .
C21 C 0.7917(3) 0.6770(2) 0.76792(15) 0.0176(5) Uani 1 1 d . .
C22 C 0.9078(3) 0.7954(2) 0.76462(16) 0.0200(5) Uani 1 1 d . .
C23 C 1.0510(3) 0.8209(3) 0.81772(17) 0.0266(5) Uani 1 1 d . .
H23 H 1.1308 0.8997 0.8161 0.032 Uiso 1 1 calc R .
C24 C 1.0798(3) 0.7337(3) 0.87284(19) 0.0310(6) Uani 1 1 d . .
H24 H 1.1785 0.7536 0.9090 0.037 Uiso 1 1 calc R .
C25 C 0.9649(3) 0.6178(3) 0.87526(17) 0.0269(5) Uani 1 1 d . .
H25 H 0.9855 0.5584 0.9131 0.032 Uiso 1 1 calc R .
C26 C 0.8191(3) 0.5869(2) 0.82292(16) 0.0204(5) Uani 1 1 d . .
C27 C 0.8778(3) 0.8908(2) 0.70320(17) 0.0220(5) Uani 1 1 d . .
H27 H 0.7758 0.8757 0.6922 0.026 Uiso 1 1 calc R .
C28 C 0.8839(4) 0.8584(3) 0.60565(19) 0.0350(6) Uani 1 1 d . .
H28A H 0.9842 0.8769 0.6140 0.052 Uiso 1 1 calc R .
H28B H 0.8546 0.9144 0.5647 0.052 Uiso 1 1 calc R .
H28C H 0.8166 0.7631 0.5756 0.052 Uiso 1 1 calc R .
C29 C 0.9827(3) 1.0397(3) 0.7509(2) 0.0350(6) Uani 1 1 d . .
H29A H 0.9792 1.0595 0.8140 0.052 Uiso 1 1 calc R .
H29B H 0.9528 1.0961 0.7106 0.052 Uiso 1 1 calc R .
H29C H 1.0830 1.0588 0.7587 0.052 Uiso 1 1 calc R .
C30 C 0.6920(3) 0.4591(2) 0.82401(17) 0.0232(5) Uani 1 1 d . .
H30 H 0.6054 0.4769 0.8108 0.028 Uiso 1 1 calc R .
C31 C 0.6504(3) 0.3436(3) 0.74396(19) 0.0352(6) Uani 1 1 d . .
H31A H 0.6294 0.3707 0.6824 0.053 Uiso 1 1 calc R .
H31B H 0.5630 0.2644 0.7421 0.053 Uiso 1 1 calc R .
H31C H 0.7321 0.3217 0.7560 0.053 Uiso 1 1 calc R .
C32 C 0.7221(3) 0.4182(3) 0.92095(19) 0.0340(6) Uani 1 1 d . .
H32A H 0.8009 0.3921 0.9334 0.051 Uiso 1 1 calc R .
H32B H 0.6327 0.3418 0.9196 0.051 Uiso 1 1 calc R .
H32C H 0.7520 0.4944 0.9718 0.051 Uiso 1 1 calc R .
O1A O 0.580(3) 0.6100(8) 0.4801(11) 0.028(8) Uani 0.064(5) 1 d PD 2

loop_
_atom_site_aniso_label
_atom_site_aniso_U_11
_atom_site_aniso_U_22
_atom_site_aniso_U_33
_atom_site_aniso_U_23
_atom_site_aniso_U_13
_atom_site_aniso_U_12
Fe1 0.01656(19) 0.01818(17) 0.01071(16) 0.00117(12) 0.00318(12) 0.00873(13)
O1 0.0219(10) 0.0281(10) 0.0133(9) -0.0009(7) 0.0028(7) 0.0144(8)
N1 0.0167(10) 0.0183(9) 0.0128(9) 0.0010(7) 0.0035(7) 0.0081(8)
C1 0.0164(12) 0.0165(10) 0.0179(11) 0.0053(8) 0.0078(9) 0.0055(9)
N2 0.0188(11) 0.0200(9) 0.0117(9) 0.0016(7) 0.0039(7) 0.0096(8)
C2 0.0233(13) 0.0174(11) 0.0208(12) 0.0008(9) 0.0058(9) 0.0105(10)
N3 0.0175(10) 0.0186(9) 0.0133(9) 0.0020(7) 0.0044(7) 0.0086(8)
C3 0.0274(15) 0.0268(13) 0.0353(14) 0.0002(10) 0.0149(11) 0.0125(11)
C4 0.0298(15) 0.0330(14) 0.0275(14) 0.0015(11) 0.0147(11) 0.0120(11)
C5 0.0280(14) 0.0275(12) 0.0169(12) 0.0045(9) 0.0088(10) 0.0088(10)
C6 0.0220(13) 0.0250(12) 0.0128(11) 0.0031(9) 0.0051(9) 0.0118(10)
C7 0.0316(15) 0.0184(11) 0.0314(14) 0.0050(10) 0.0119(11) 0.0104(10)
C8 0.0251(15) 0.0395(15) 0.0202(13) -0.0043(11) 0.0040(10) 0.0103(12)
C9 0.0163(12) 0.0199(11) 0.0133(10) -0.0009(8) 0.0035(8) 0.0077(9)
C10 0.0184(13) 0.0206(11) 0.0171(11) 0.0010(9) 0.0045(9) 0.0088(9)
C11 0.0209(13) 0.0267(12) 0.0232(12) 0.0024(10) 0.0047(10) 0.0141(10)
C12 0.0169(13) 0.0307(13) 0.0262(13) -0.0013(10) 0.0069(10) 0.0091(10)
C13 0.0199(13) 0.0237(12) 0.0226(12) 0.0015(9) 0.0098(10) 0.0044(10)
C14 0.0195(13) 0.0203(11) 0.0141(11) -0.0003(9) 0.0026(9) 0.0064(9)
C15 0.0198(13) 0.0269(12) 0.0249(13) 0.0103(10) 0.0068(10) 0.0121(10)
C16 0.0342(17) 0.0428(16) 0.0297(15) 0.0153(12) 0.0145(12) 0.0134(13)
C17 0.0363(17) 0.0261(13) 0.0430(16) 0.0134(12) 0.0104(13) 0.0148(12)
C18 0.0199(13) 0.0204(11) 0.0221(12) 0.0059(9) 0.0043(9) 0.0057(9)
C19 0.0343(16) 0.0248(13) 0.0362(15) 0.0079(11) 0.0120(12) 0.0140(11)
C20 0.0332(16) 0.0287(13) 0.0271(14) 0.0113(11) 0.0104(11) 0.0064(11)
C21 0.0173(12) 0.0231(11) 0.0118(10) 0.0007(8) 0.0041(8) 0.0101(9)
C22 0.0205(13) 0.0251(12) 0.0165(11) 0.0047(9) 0.0083(9) 0.0114(10)
C23 0.0193(14) 0.0349(13) 0.0223(12) 0.0070(10) 0.0082(10) 0.0092(11)
C24 0.0189(14) 0.0496(16) 0.0271(14) 0.0116(12) 0.0070(10) 0.0188(12)
C25 0.0274(15) 0.0408(14) 0.0221(12) 0.0151(11) 0.0104(10) 0.0225(12)
C26 0.0237(13) 0.0259(12) 0.0153(11) 0.0052(9) 0.0084(9) 0.0139(10)
C27 0.0209(13) 0.0230(12) 0.0219(12) 0.0064(9) 0.0086(9) 0.0095(10)
C28 0.0513(19) 0.0402(15) 0.0284(14) 0.0174(12) 0.0205(13) 0.0293(14)
C29 0.0346(16) 0.0232(13) 0.0377(16) 0.0083(11) 0.0111(12) 0.0067(11)
C30 0.0263(14) 0.0247(12) 0.0213(12) 0.0089(9) 0.0087(10) 0.0138(10)
C31 0.0500(18) 0.0290(14) 0.0264(14) 0.0090(11) 0.0106(12) 0.0206(13)
C32 0.0406(17) 0.0351(14) 0.0246(14) 0.0139(11) 0.0136(12) 0.0142(12)
O1A 0.042(19) 0.025(15) 0.026(15) 0.018(11) 0.024(13) 0.013(13)

loop_
_atom_type_symbol
_atom_type_description
_atom_type_scat_dispersion_real
_atom_type_scat_dispersion_imag
_atom_type_scat_source
C C 0.0033 0.0016 'International Tables Vol C Tables 4.2.6.8 and 6.1.1.4'
H H 0.0000 0.0000 'International Tables Vol C Tables 4.2.6.8 and 6.1.1.4'
N N 0.0061 0.0033 'International Tables Vol C Tables 4.2.6.8 and 6.1.1.4'
O O 0.0106 0.0060 'International Tables Vol C Tables 4.2.6.8 and 6.1.1.4'
Fe Fe 0.3463 0.8444 'International Tables Vol C Tables 4.2.6.8 and 6.1.1.4'

loop_
_geom_angle_atom_site_label_1
_geom_angle_atom_site_label_2
_geom_angle_atom_site_label_3
_geom_angle
_geom_angle_site_symmetry_1
_geom_angle_site_symmetry_3
O1 Fe1 O1A 62.0(8) . .
O1 Fe1 O1 92.03(8) . 2_666
O1A Fe1 O1 60.8(8) . 2_666
O1 Fe1 O1A 61.0(8) . 2_666
O1A Fe1 O1A 92.5(3) . 2_666
O1 Fe1 O1A 61.4(8) 2_666 2_666
O1 Fe1 N2 168.94(8) . .
O1A Fe1 N2 123.9(7) . .
O1 Fe1 N2 99.04(8) 2_666 .
O1A Fe1 N2 124.9(7) 2_666 .
O1 Fe1 N1 101.82(8) . .
O1A Fe1 N1 125.5(6) . .
O1 Fe1 N1 166.13(8) 2_666 .
O1A Fe1 N1 126.4(7) 2_666 .
N2 Fe1 N1 67.11(8) . .
O1 Fe1 C1 135.60(8) . .
O1A Fe1 C1 131.8(3) . .
O1 Fe1 C1 132.32(8) 2_666 .
O1A Fe1 C1 135.6(3) 2_666 .
N2 Fe1 C1 33.35(8) . .
N1 Fe1 C1 33.81(8) . .
O1 Fe1 Fe1 46.31(6) . 2_666
O1A Fe1 Fe1 46.4(3) . 2_666
O1 Fe1 Fe1 45.72(6) 2_666 2_666
O1A Fe1 Fe1 46.1(3) 2_666 2_666
N2 Fe1 Fe1 144.75(6) . 2_666
N1 Fe1 Fe1 148.13(6) . 2_666
C1 Fe1 Fe1 177.43(6) . 2_666
Fe1 O1 Fe1 87.97(8) . 2_666
C1 N1 C9 125.26(19) . .
C1 N1 Fe1 91.67(14) . .
C9 N1 Fe1 133.17(14) . .
N2 C1 N1 108.43(19) . .
N2 C1 N3 126.4(2) . .
N1 C1 N3 125.1(2) . .
N2 C1 Fe1 53.99(11) . .
N1 C1 Fe1 54.52(11) . .
N3 C1 Fe1 176.87(16) . .
C1 N2 C21 127.89(19) . .
C1 N2 Fe1 92.66(14) . .
C21 N2 Fe1 134.33(15) . .
N3 C2 C3 109.94(19) . .
N3 C2 C7 111.7(2) . .
C3 C2 C7 112.4(2) . .
N3 C2 H2 107.5 . .
C3 C2 H2 107.5 . .
C7 C2 H2 107.5 . .
C1 N3 C2 119.80(18) . .
C1 N3 C6 120.61(18) . .
C2 N3 C6 119.32(18) . .
C2 C3 C4 111.7(2) . .
C2 C3 H3A 109.3 . .
C4 C3 H3A 109.3 . .
C2 C3 H3B 109.3 . .
C4 C3 H3B 109.3 . .
H3A C3 H3B 107.9 . .
C3 C4 C5 109.8(2) . .
C3 C4 H4A 109.7 . .
C5 C4 H4A 109.7 . .
C3 C4 H4B 109.7 . .
C5 C4 H4B 109.7 . .
H4A C4 H4B 108.2 . .
C6 C5 C4 112.0(2) . .
C6 C5 H5A 109.2 . .
C4 C5 H5A 109.2 . .
C6 C5 H5B 109.2 . .
C4 C5 H5B 109.2 . .
H5A C5 H5B 107.9 . .
N3 C6 C8 115.6(2) . .
N3 C6 C5 109.28(19) . .
C8 C6 C5 111.48(19) . .
N3 C6 H6 106.7 . .
C8 C6 H6 106.7 . .
C5 C6 H6 106.7 . .
C2 C7 H7A 109.5 . .
C2 C7 H7B 109.5 . .
H7A C7 H7B 109.5 . .
C2 C7 H7C 109.5 . .
H7A C7 H7C 109.5 . .
H7B C7 H7C 109.5 . .
C6 C8 H8A 109.5 . .
C6 C8 H8B 109.5 . .
H8A C8 H8B 109.5 . .
C6 C8 H8C 109.5 . .
H8A C8 H8C 109.5 . .
H8B C8 H8C 109.5 . .
C10 C9 C14 120.0(2) . .
C10 C9 N1 119.3(2) . .
C14 C9 N1 120.6(2) . .
C11 C10 C9 119.0(2) . .
C11 C10 C15 119.0(2) . .
C9 C10 C15 122.0(2) . .
C12 C11 C10 121.6(2) . .
C12 C11 H11 119.2 . .
C10 C11 H11 119.2 . .
C11 C12 C13 118.8(2) . .
C11 C12 H12 120.6 . .
C13 C12 H12 120.6 . .
C12 C13 C14 122.3(2) . .
C12 C13 H13 118.8 . .
C14 C13 H13 118.8 . .
C13 C14 C9 118.3(2) . .
C13 C14 C18 120.0(2) . .
C9 C14 C18 121.6(2) . .
C10 C15 C16 109.8(2) . .
C10 C15 C17 111.9(2) . .
C16 C15 C17 110.6(2) . .
C10 C15 H15 108.1 . .
C16 C15 H15 108.1 . .
C17 C15 H15 108.1 . .
C15 C16 H16A 109.5 . .
C15 C16 H16B 109.5 . .
H16A C16 H16B 109.5 . .
C15 C16 H16C 109.5 . .
H16A C16 H16C 109.5 . .
H16B C16 H16C 109.5 . .
C15 C17 H17A 109.5 . .
C15 C17 H17B 109.5 . .
H17A C17 H17B 109.5 . .
C15 C17 H17C 109.5 . .
H17A C17 H17C 109.5 . .
H17B C17 H17C 109.5 . .
C14 C18 C19 110.9(2) . .
C14 C18 C20 112.9(2) . .
C19 C18 C20 110.1(2) . .
C14 C18 H18 107.6 . .
C19 C18 H18 107.6 . .
C20 C18 H18 107.6 . .
C18 C19 H19A 109.5 . .
C18 C19 H19B 109.5 . .
H19A C19 H19B 109.5 . .
C18 C19 H19C 109.5 . .
H19A C19 H19C 109.5 . .
H19B C19 H19C 109.5 . .
C18 C20 H20A 109.5 . .
C18 C20 H20B 109.5 . .
H20A C20 H20B 109.5 . .
C18 C20 H20C 109.5 . .
H20A C20 H20C 109.5 . .
H20B C20 H20C 109.5 . .
C26 C21 C22 121.3(2) . .
C26 C21 N2 117.9(2) . .
C22 C21 N2 120.7(2) . .
C23 C22 C21 117.9(2) . .
C23 C22 C27 120.9(2) . .
C21 C22 C27 121.2(2) . .
C24 C23 C22 121.5(2) . .
C24 C23 H23 119.3 . .
C22 C23 H23 119.3 . .
C25 C24 C23 120.0(2) . .
C25 C24 H24 120.0 . .
C23 C24 H24 120.0 . .
C24 C25 C26 120.9(2) . .
C24 C25 H25 119.5 . .
C26 C25 H25 119.5 . .
C25 C26 C21 118.4(2) . .
C25 C26 C30 121.4(2) . .
C21 C26 C30 120.2(2) . .
C22 C27 C28 110.4(2) . .
C22 C27 C29 113.2(2) . .
C28 C27 C29 109.9(2) . .
C22 C27 H27 107.7 . .
C28 C27 H27 107.7 . .
C29 C27 H27 107.7 . .
C27 C28 H28A 109.5 . .
C27 C28 H28B 109.5 . .
H28A C28 H28B 109.5 . .
C27 C28 H28C 109.5 . .
H28A C28 H28C 109.5 . .
H28B C28 H28C 109.5 . .
C27 C29 H29A 109.5 . .
C27 C29 H29B 109.5 . .
H29A C29 H29B 109.5 . .
C27 C29 H29C 109.5 . .
H29A C29 H29C 109.5 . .
H29B C29 H29C 109.5 . .
C26 C30 C31 110.5(2) . .
C26 C30 C32 113.3(2) . .
C31 C30 C32 110.5(2) . .
C26 C30 H30 107.4 . .
C31 C30 H30 107.4 . .
C32 C30 H30 107.4 . .
C30 C31 H31A 109.5 . .
C30 C31 H31B 109.5 . .
H31A C31 H31B 109.5 . .
C30 C31 H31C 109.5 . .
H31A C31 H31C 109.5 . .
H31B C31 H31C 109.5 . .
C30 C32 H32A 109.5 . .
C30 C32 H32B 109.5 . .
H32A C32 H32B 109.5 . .
C30 C32 H32C 109.5 . .
H32A C32 H32C 109.5 . .
H32B C32 H32C 109.5 . .
Fe1 O1A Fe1 87.5(3) . 2_666

loop_
_geom_bond_atom_site_label_1
_geom_bond_atom_site_label_2
_geom_bond_distance
_geom_bond_site_symmetry_2
Fe1 O1 1.7732(19) .
Fe1 O1A 1.784(8) .
Fe1 O1 1.7909(17) 2_666
Fe1 O1A 1.795(8) 2_666
Fe1 N2 1.965(2) .
Fe1 N1 1.9772(19) .
Fe1 C1 2.427(2) .
Fe1 Fe1 2.4753(10) 2_666
O1 Fe1 1.7909(17) 2_666
N1 C1 1.351(3) .
N1 C9 1.429(3) .
C1 N2 1.336(3) .
C1 N3 1.365(3) .
N2 C21 1.419(3) .
C2 N3 1.484(3) .
C2 C3 1.525(3) .
C2 C7 1.535(3) .
C2 H2 1.0000 .
N3 C6 1.485(3) .
C3 C4 1.538(4) .
C3 H3A 0.9900 .
C3 H3B 0.9900 .
C4 C5 1.546(4) .
C4 H4A 0.9900 .
C4 H4B 0.9900 .
C5 C6 1.530(3) .
C5 H5A 0.9900 .
C5 H5B 0.9900 .
C6 C8 1.527(4) .
C6 H6 1.0000 .
C7 H7A 0.9800 .
C7 H7B 0.9800 .
C7 H7C 0.9800 .
C8 H8A 0.9800 .
C8 H8B 0.9800 .
C8 H8C 0.9800 .
C9 C10 1.410(3) .
C9 C14 1.417(3) .
C10 C11 1.392(4) .
C10 C15 1.524(3) .
C11 C12 1.384(4) .
C11 H11 0.9500 .
C12 C13 1.384(4) .
C12 H12 0.9500 .
C13 C14 1.387(4) .
C13 H13 0.9500 .
C14 C18 1.522(3) .
C15 C16 1.528(4) .
C15 C17 1.535(4) .
C15 H15 1.0000 .
C16 H16A 0.9800 .
C16 H16B 0.9800 .
C16 H16C 0.9800 .
C17 H17A 0.9800 .
C17 H17B 0.9800 .
C17 H17C 0.9800 .
C18 C19 1.529(3) .
C18 C20 1.536(3) .
C18 H18 1.0000 .
C19 H19A 0.9800 .
C19 H19B 0.9800 .
C19 H19C 0.9800 .
C20 H20A 0.9800 .
C20 H20B 0.9800 .
C20 H20C 0.9800 .
C21 C26 1.408(3) .
C21 C22 1.411(3) .
C22 C23 1.391(3) .
C22 C27 1.521(3) .
C23 C24 1.386(4) .
C23 H23 0.9500 .
C24 C25 1.384(4) .
C24 H24 0.9500 .
C25 C26 1.396(4) .
C25 H25 0.9500 .
C26 C30 1.519(3) .
C27 C28 1.524(3) .
C27 C29 1.532(3) .
C27 H27 1.0000 .
C28 H28A 0.9800 .
C28 H28B 0.9800 .
C28 H28C 0.9800 .
C29 H29A 0.9800 .
C29 H29B 0.9800 .
C29 H29C 0.9800 .
C30 C31 1.525(3) .
C30 C32 1.532(3) .
C30 H30 1.0000 .
C31 H31A 0.9800 .
C31 H31B 0.9800 .
C31 H31C 0.9800 .
C32 H32A 0.9800 .
C32 H32B 0.9800 .
C32 H32C 0.9800 .
O1A Fe1 1.795(8) 2_666
